data_4347000
loop_
_publ_author_name
'Becker, Sabine'
'D\"urr, Maximilian'
'Miska, Andreas'
'Becker, Jonathan'
'Gawlig, Christopher'
'Behrens, Ulrich'
'Ivanovi\'c-Burmazovi\'c, Ivana'
'Schindler, Siegfried'

_publ_section_title
;
 Copper Chloride Catalysis: Do \m4-Oxido Copper Clusters Play a
 Significant Role?
;
_journal_issue 8
_journal_name_full 'Inorganic chemistry'
_journal_page_first 3759
_journal_page_last 3766
_journal_paper_doi 10.1021/acs.inorgchem.5b02576
_journal_volume 55
_journal_year 2016
_chemical_formula_sum 'C4 H6 Cl6 Cu3 N2'
_chemical_formula_weight 485.43
_space_group_crystal_system monoclinic
_space_group_IT_number 14
_space_group_name_Hall '-P 2ybc'
_space_group_name_H-M_alt 'P 1 21/c 1'
_atom_sites_solution_hydrogens geom
_audit_creation_method SHELXL-2014/7
_cell_angle_alpha 90
_cell_angle_beta 105.91(3)
_cell_angle_gamma 90
_cell_formula_units_Z 2
_cell_length_a 6.737(2)
_cell_length_b 6.1293(15)
_cell_length_c 16.438(6)
_cell_measurement_reflns_used 1502
_cell_measurement_temperature 190(2)
_cell_measurement_theta_max 27.88
_cell_measurement_theta_min 1.00
_cell_volume 652.8(4)
_computing_cell_refinement
;
 Denzo/Scalepack (HKL Research, Inc., 1997)
;
_computing_data_collection 'Bruker AXS Collect (2009)'
_computing_data_reduction
;
 Denzo/Scalepack (HKL Research, Inc., 1997)
;
_computing_molecular_graphics 'ShelXle (Huebschle, 2015)'
_computing_publication_material 'Ortep 3v2'
_computing_structure_refinement 'SHELXL-2014/7 (Sheldrick, 2014)'
_computing_structure_solution 'SHELXT 2014/4 (Sheldrick, 2014)'
_diffrn_ambient_temperature 190(2)
_diffrn_measured_fraction_theta_full 0.999
_diffrn_measured_fraction_theta_max 0.999
_diffrn_measurement_device_type 'Bruker Nonius KappaCCD'
_diffrn_measurement_method 'phi and omega scans'
_diffrn_radiation_type MoK\a
_diffrn_radiation_wavelength 0.71073
_diffrn_reflns_av_R_equivalents 0.0490
_diffrn_reflns_av_unetI/netI 0.0278
_diffrn_reflns_Laue_measured_fraction_full 0.999
_diffrn_reflns_Laue_measured_fraction_max 0.999
_diffrn_reflns_limit_h_max 8
_diffrn_reflns_limit_h_min -8
_diffrn_reflns_limit_k_max 7
_diffrn_reflns_limit_k_min -7
_diffrn_reflns_limit_l_max 19
_diffrn_reflns_limit_l_min -19
_diffrn_reflns_number 9662
_diffrn_reflns_point_group_measured_fraction_full 0.999
_diffrn_reflns_point_group_measured_fraction_max 0.999
_diffrn_reflns_theta_full 25.022
_diffrn_reflns_theta_max 25.022
_diffrn_reflns_theta_min 3.144
_diffrn_source 'Bruker Nonius FR591 rotating anode'
_exptl_absorpt_coefficient_mu 6.035
_exptl_absorpt_correction_T_max 0.7456
_exptl_absorpt_correction_T_min 0.4216
_exptl_absorpt_correction_type multi-scan
_exptl_absorpt_process_details SADABS-2014/5
_exptl_crystal_colour red
_exptl_crystal_density_diffrn 2.470
_exptl_crystal_description block
_exptl_crystal_F_000 466
_exptl_crystal_size_max 0.400
_exptl_crystal_size_mid 0.400
_exptl_crystal_size_min 0.200
_refine_diff_density_max 0.315
_refine_diff_density_min -0.337
_refine_diff_density_rms 0.078
_refine_ls_extinction_coef 0.0035(6)
_refine_ls_extinction_expression Fc^*^=kFc[1+0.001xFc^2^\l^3^/sin(2\q)]^-1/4^
_refine_ls_extinction_method 'SHELXL-2014/7 (Sheldrick 2014'
_refine_ls_goodness_of_fit_ref 1.134
_refine_ls_hydrogen_treatment constr
_refine_ls_matrix_type full
_refine_ls_number_parameters 72
_refine_ls_number_reflns 1152
_refine_ls_number_restraints 0
_refine_ls_restrained_S_all 1.134
_refine_ls_R_factor_all 0.0236
_refine_ls_R_factor_gt 0.0209
_refine_ls_shift/su_max 0.001
_refine_ls_shift/su_mean 0.000
_refine_ls_structure_factor_coef Fsqd
_refine_ls_weighting_details 'w=1/[\s^2^(Fo^2^)+0.9296P] where P=(Fo^2^+2Fc^2^)/3'
_refine_ls_weighting_scheme calc
_refine_ls_wR_factor_gt 0.0459
_refine_ls_wR_factor_ref 0.0467
_reflns_Friedel_coverage 0.000
_reflns_number_gt 1076
_reflns_number_total 1152
_reflns_threshold_expression 'I > 2\s(I)'
_cod_data_source_file ic5b02576_si_007.cif
_cod_data_source_block schindler12106
_cod_original_sg_symbol_H-M 'P 21/c'
_cod_database_code 4347000
_shelx_shelxl_version_number 2014/7
_shelx_space_group_comment
;
The symmetry employed for this shelxl refinement is uniquely defined
by the following loop, which should always be used as a source of
symmetry information in preference to the above space-group names.
They are only intended as comments.
;
_shelx_estimated_absorpt_t_min 0.196
_shelx_estimated_absorpt_t_max 0.378

loop_
_space_group_symop_operation_xyz
'x, y, z'
'-x, y+1/2, -z+1/2'
'-x, -y, -z'
'x, -y-1/2, z-1/2'

loop_
_atom_site_label
_atom_site_type_symbol
_atom_site_fract_x
_atom_site_fract_y
_atom_site_fract_z
_atom_site_U_iso_or_equiv
_atom_site_adp_type
_atom_site_occupancy
_atom_site_site_symmetry_order
_atom_site_calc_flag
_atom_site_refinement_flags_posn
_atom_site_refinement_flags_adp
_atom_site_refinement_flags_occupancy
Cu1 Cu 0.74096(5) 0.55587(5) 0.45694(2) 0.01572(13) Uani 1 1 d . . .
Cu2 Cu 0.5000 1.0000 0.5000 0.01918(15) Uani 1 2 d S . P
Cl1 Cl 0.88841(9) 0.26391(10) 0.53444(4) 0.01853(17) Uani 1 1 d . . .
Cl2 Cl 0.55906(9) 0.84421(10) 0.38263(4) 0.01738(17) Uani 1 1 d . . .
Cl3 Cl 0.67336(10) 0.71336(10) 0.57354(4) 0.01707(16) Uani 1 1 d . . .
N1 N 0.7547(4) 0.3987(4) 0.35298(14) 0.0208(5) Uani 1 1 d . . .
C1 C 0.7960(4) 0.2671(4) 0.31206(16) 0.0203(6) Uani 1 1 d . . .
C2 C 0.8565(5) 0.0956(5) 0.26340(18) 0.0288(7) Uani 1 1 d . . .
H1B H 0.9800 0.0222 0.2982 0.043 Uiso 1 1 calc R U .
H2A H 0.8867 0.1585 0.2133 0.043 Uiso 1 1 calc R U .
H3C H 0.7439 -0.0104 0.2457 0.043 Uiso 1 1 calc R U .

loop_
_atom_site_aniso_label
_atom_site_aniso_U_11
_atom_site_aniso_U_22
_atom_site_aniso_U_33
_atom_site_aniso_U_23
_atom_site_aniso_U_13
_atom_site_aniso_U_12
Cu1 0.0197(2) 0.01391(19) 0.01465(19) -0.00041(12) 0.00658(13) 0.00380(12)
Cu2 0.0283(3) 0.0166(3) 0.0137(2) 0.00220(18) 0.00751(19) 0.01030(19)
Cl1 0.0195(3) 0.0147(3) 0.0222(3) 0.0027(2) 0.0069(2) 0.0028(2)
Cl2 0.0224(3) 0.0165(3) 0.0141(3) 0.0012(2) 0.0064(2) 0.0043(2)
Cl3 0.0223(3) 0.0159(3) 0.0137(3) 0.0020(2) 0.0061(2) 0.0062(3)
N1 0.0256(13) 0.0194(12) 0.0187(12) -0.0011(10) 0.0081(10) 0.0005(10)
C1 0.0239(15) 0.0200(14) 0.0157(13) 0.0017(11) 0.0035(11) -0.0011(11)
C2 0.0376(17) 0.0275(15) 0.0233(15) -0.0075(12) 0.0116(13) 0.0050(14)

loop_
_atom_type_symbol
_atom_type_description
_atom_type_scat_dispersion_real
_atom_type_scat_dispersion_imag
_atom_type_scat_source
C C 0.0033 0.0016 'International Tables Vol C Tables 4.2.6.8 and 6.1.1.4'
H H 0.0000 0.0000 'International Tables Vol C Tables 4.2.6.8 and 6.1.1.4'
Cl Cl 0.1484 0.1585 'International Tables Vol C Tables 4.2.6.8 and 6.1.1.4'
Cu Cu 0.3201 1.2651 'International Tables Vol C Tables 4.2.6.8 and 6.1.1.4'
N N 0.0061 0.0033 'International Tables Vol C Tables 4.2.6.8 and 6.1.1.4'

loop_
_geom_angle_atom_site_label_1
_geom_angle_atom_site_label_2
_geom_angle_atom_site_label_3
_geom_angle
_geom_angle_site_symmetry_1
_geom_angle_site_symmetry_3
N1 Cu1 Cl1 89.09(7) . .
N1 Cu1 Cl3 170.81(7) . .
Cl1 Cu1 Cl3 91.11(3) . .
N1 Cu1 Cl2 93.40(7) . .
Cl1 Cu1 Cl2 173.73(3) . .
Cl3 Cu1 Cl2 85.51(3) . .
N1 Cu1 Cl1 89.02(7) . 3_766
Cl1 Cu1 Cl1 92.13(3) . 3_766
Cl3 Cu1 Cl1 100.15(3) . 3_766
Cl2 Cu1 Cl1 93.67(3) . 3_766
Cl3 Cu2 Cl3 180.0 3_676 .
Cl3 Cu2 Cl2 93.28(3) 3_676 .
Cl3 Cu2 Cl2 86.72(3) . .
Cl3 Cu2 Cl2 86.72(3) 3_676 3_676
Cl3 Cu2 Cl2 93.28(3) . 3_676
Cl2 Cu2 Cl2 180.00(3) . 3_676
Cu1 Cl1 Cu1 87.87(3) . 3_766
Cu2 Cl2 Cu1 93.64(3) . .
Cu2 Cl3 Cu1 94.11(3) . .
C1 N1 Cu1 159.0(2) . .
N1 C1 C2 177.2(3) . .

loop_
_geom_bond_atom_site_label_1
_geom_bond_atom_site_label_2
_geom_bond_distance
_geom_bond_site_symmetry_2
Cu1 N1 1.986(2) .
Cu1 Cl1 2.2624(8) .
Cu1 Cl3 2.3003(9) .
Cu1 Cl2 2.3014(8) .
Cu1 Cl1 2.6984(10) 3_766
Cu2 Cl3 2.2667(8) 3_676
Cu2 Cl3 2.2667(8) .
Cu2 Cl2 2.2833(9) .
Cu2 Cl2 2.2833(9) 3_676
Cl1 Cu1 2.6984(10) 3_766
N1 C1 1.133(4) .
C1 C2 1.446(4) .
